data_2210826
loop_
_publ_author_name
'Pu-Su Zhao'
'Huan-Mei Guo'
'Fang-Fang Jian'
'Jian Zheng'
'Hai-Lian Xiao'

_publ_section_title
;
 2'-Chloroacetophenone azine
;
_journal_coeditor_code XU2107
_journal_issue 10
_journal_name_full 'Acta Crystallographica Section E'
_journal_page_first o4438
_journal_page_last o4439
_journal_paper_doi 10.1107/S160053680603594X
_journal_volume 62
_journal_year 2006
_chemical_formula_iupac 'C16 H14 Cl2 N2'
_chemical_formula_moiety 'C16 H14 Cl2 N2'
_chemical_formula_sum 'C16 H14 Cl2 N2'
_chemical_formula_weight 305.21
_chemical_name_systematic
;
2'-Chloroacetophenone azine
;
_space_group_IT_number 54
_symmetry_cell_setting orthorhombic
_symmetry_space_group_name_Hall '-P 2a 2ac'
_symmetry_space_group_name_H-M 'P c c a'
_atom_sites_solution_hydrogens geom
_atom_sites_solution_primary direct
_atom_sites_solution_secondary difmap
_audit_creation_method SHELXL-97
_cell_angle_alpha 90.00
_cell_angle_beta 90.00
_cell_angle_gamma 90.00
_cell_formula_units_Z 4
_cell_length_a 17.149(3)
_cell_length_b 11.636(2)
_cell_length_c 8.0120(16)
_cell_measurement_reflns_used 25
_cell_measurement_temperature 293(2)
_cell_measurement_theta_max 14
_cell_measurement_theta_min 4
_cell_volume 1598.8(5)
_computing_cell_refinement 'CAD-4 Software'
_computing_data_collection 'CAD-4 Software (Enraf--Nonius, 1989)'
_computing_data_reduction 'NRCVAX (Gabe <i>et al.</i>,  1989)'
_computing_molecular_graphics 'SHELXTL-PC (Sheldrick, 1990)'
_computing_publication_material 'WinGX (Farrugia, 1999)'
_computing_structure_refinement 'SHELXL97 (Sheldrick, 1997)'
_computing_structure_solution 'SHELXS97 (Sheldrick, 1997)'
_diffrn_ambient_temperature 293(2)
_diffrn_measured_fraction_theta_full 0.98
_diffrn_measured_fraction_theta_max 0.98
_diffrn_measurement_device_type 'Enraf--Nonius CAD-4'
_diffrn_measurement_method \w/2\q
_diffrn_radiation_monochromator graphite
_diffrn_radiation_source 'fine-focus sealed tube'
_diffrn_radiation_type MoK\a
_diffrn_radiation_wavelength 0.71073
_diffrn_reflns_av_R_equivalents 0.0331
_diffrn_reflns_av_sigmaI/netI 0.0356
_diffrn_reflns_limit_h_max 0
_diffrn_reflns_limit_h_min -20
_diffrn_reflns_limit_k_max 13
_diffrn_reflns_limit_k_min -13
_diffrn_reflns_limit_l_max 9
_diffrn_reflns_limit_l_min 0
_diffrn_reflns_number 3325
_diffrn_reflns_theta_full 27.0
_diffrn_reflns_theta_max 27.0
_diffrn_reflns_theta_min 1.7
_diffrn_standards_decay_% 0
_diffrn_standards_interval_count 100
_diffrn_standards_number 3
_exptl_absorpt_coefficient_mu 0.397
_exptl_absorpt_correction_type none
_exptl_crystal_colour colourless
_exptl_crystal_density_diffrn 1.270
_exptl_crystal_description block
_exptl_crystal_F_000 632
_exptl_crystal_size_max 0.25
_exptl_crystal_size_mid 0.20
_exptl_crystal_size_min 0.18
_refine_diff_density_max 0.43
_refine_diff_density_min -0.24
_refine_ls_extinction_coef 0.057(6)
_refine_ls_extinction_expression Fc^*^=kFc[1+0.001xFc^2^\l^3^/sin(2\q)]^-1/4^
_refine_ls_extinction_method SHELXL97
_refine_ls_goodness_of_fit_ref 0.928
_refine_ls_hydrogen_treatment constr
_refine_ls_matrix_type full
_refine_ls_number_parameters 93
_refine_ls_number_reflns 1706
_refine_ls_number_restraints 0
_refine_ls_restrained_S_all 0.928
_refine_ls_R_factor_all 0.092
_refine_ls_R_factor_gt 0.050
_refine_ls_shift/su_max 0.000
_refine_ls_shift/su_mean 0.000
_refine_ls_structure_factor_coef Fsqd
_refine_ls_weighting_details 'calc w=1/[\s^2^(Fo^2^)+(0.0968P)^2^+0.4695P] where P=(Fo^2^+2Fc^2^)/3'
_refine_ls_weighting_scheme calc
_refine_ls_wR_factor_gt 0.138
_refine_ls_wR_factor_ref 0.171
_reflns_number_gt 991
_reflns_number_total 1706
_reflns_threshold_expression I>2\s(I)
_cod_data_source_file xu2107.cif
_cod_data_source_block I
_cod_depositor_comments
;
The following automatic conversions were performed:
'_symmetry_cell_setting' value 'Orthorhombic' changed to 'orthorhombic'
according to '/home/saulius/struct/CIF-dictionaries/cif_core.dic'
dictionary named 'cif_core.dic' version 2.4.1 from 2010-06-29.

Automatic conversion script
Id: cif_fix_enum 1527 2010-12-29 10:47:43Z saulius 

The following automatic conversions were performed:

'_symmetry_cell_setting' value 'Orthorhombic' changed to
'orthorhombic' according to
/home/saulius/struct/CIF-dictionaries/cif_core.dic dictionary named
'cif_core.dic' version 2.4.1 from 2010-06-29.

Automatic conversion script
Id: cif_fix_values 1715 2011-07-08 13:25:40Z adriana 
;
_cod_database_code 2210826
_cod_database_fobs_code 2210826

loop_
_symmetry_equiv_pos_as_xyz
'x, y, z'
'-x+1/2, -y, z'
'x+1/2, -y, -z+1/2'
'-x, y, -z+1/2'
'-x, -y, -z'
'x-1/2, y, -z'
'-x-1/2, y, z-1/2'
'x, -y, z-1/2'

loop_
_atom_site_type_symbol
_atom_site_label
_atom_site_fract_x
_atom_site_fract_y
_atom_site_fract_z
_atom_site_U_iso_or_equiv
_atom_site_adp_type
_atom_site_calc_flag
_atom_site_refinement_flags
_atom_site_occupancy
Cl Cl1 0.63917(6) 0.07040(6) 0.48619(14) 0.1034(5) Uani d . 1
N N1 0.53190(11) 0.33881(16) 0.3044(3) 0.0659(6) Uani d . 1
C C1 0.60206(17) 0.3929(2) 0.6416(4) 0.0755(8) Uani d . 1
H H1B 0.5683 0.4535 0.6195 0.091 Uiso calc R 1
C C2 0.6610(2) 0.4073(3) 0.7573(4) 0.0974(11) Uani d . 1
H H2A 0.6656 0.4768 0.8139 0.117 Uiso calc R 1
C C3 0.7126(2) 0.3201(3) 0.7896(5) 0.1034(11) Uani d . 1
H H3A 0.7527 0.3308 0.8663 0.124 Uiso calc R 1
C C4 0.70481(18) 0.2159(3) 0.7072(4) 0.0920(10) Uani d . 1
H H4A 0.7397 0.1565 0.7284 0.110 Uiso calc R 1
C C5 0.64512(16) 0.2008(2) 0.5937(3) 0.0696(7) Uani d . 1
C C6 0.59234(14) 0.2888(2) 0.5570(3) 0.0605(6) Uani d . 1
C C7 0.52759(14) 0.2760(2) 0.4341(3) 0.0595(6) Uani d . 1
C C8 0.46209(18) 0.1953(3) 0.4728(4) 0.0939(10) Uani d . 1
H H8A 0.4136 0.2364 0.4705 0.141 Uiso calc R 1
H H8B 0.4697 0.1627 0.5817 0.141 Uiso calc R 1
H H8C 0.4609 0.1349 0.3912 0.141 Uiso calc R 1

loop_
_atom_site_aniso_label
_atom_site_aniso_U_11
_atom_site_aniso_U_22
_atom_site_aniso_U_33
_atom_site_aniso_U_12
_atom_site_aniso_U_13
_atom_site_aniso_U_23
Cl1 0.1046(7) 0.0612(5) 0.1445(10) 0.0053(4) 0.0118(5) -0.0020(4)
N1 0.0699(12) 0.0534(11) 0.0744(13) -0.0038(9) -0.0146(10) 0.0027(10)
C1 0.0805(18) 0.0676(15) 0.0784(17) -0.0007(14) -0.0162(15) -0.0060(14)
C2 0.107(2) 0.093(2) 0.092(2) -0.0172(19) -0.030(2) -0.0082(18)
C3 0.093(2) 0.121(3) 0.096(2) -0.019(2) -0.0365(19) 0.021(2)
C4 0.0739(18) 0.098(2) 0.104(2) 0.0014(16) -0.0119(17) 0.038(2)
C5 0.0690(16) 0.0628(15) 0.0771(17) -0.0043(12) 0.0047(13) 0.0150(13)
C6 0.0623(14) 0.0595(13) 0.0598(13) -0.0063(11) 0.0033(11) 0.0051(12)
C7 0.0627(14) 0.0535(12) 0.0622(13) -0.0029(10) 0.0025(11) -0.0058(11)
C8 0.0799(18) 0.125(3) 0.0770(19) -0.0380(18) -0.0008(15) 0.0075(17)

loop_
_atom_type_symbol
_atom_type_description
_atom_type_scat_dispersion_real
_atom_type_scat_dispersion_imag
_atom_type_scat_source
C C 0.0033 0.0016 'International Tables Vol C Tables 4.2.6.8 and 6.1.1.4'
H H 0.0000 0.0000 'International Tables Vol C Tables 4.2.6.8 and 6.1.1.4'
N N 0.0061 0.0033 'International Tables Vol C Tables 4.2.6.8 and 6.1.1.4'
Cl Cl 0.1484 0.1585 'International Tables Vol C Tables 4.2.6.8 and 6.1.1.4'

loop_
_geom_angle_atom_site_label_1
_geom_angle_atom_site_label_2
_geom_angle_atom_site_label_3
_geom_angle_site_symmetry_3
_geom_angle
_geom_angle_publ_flag
C7 N1 N1 4_655 117.6(2) yes
C2 C1 C6 . 121.2(3) ?
C2 C1 H1B . 119.4 ?
C6 C1 H1B . 119.4 ?
C3 C2 C1 . 120.6(3) ?
C3 C2 H2A . 119.7 ?
C1 C2 H2A . 119.7 ?
C2 C3 C4 . 119.7(3) ?
C2 C3 H3A . 120.2 ?
C4 C3 H3A . 120.2 ?
C5 C4 C3 . 119.7(3) ?
C5 C4 H4A . 120.1 ?
C3 C4 H4A . 120.1 ?
C4 C5 C6 . 121.7(3) ?
C4 C5 Cl1 . 118.6(2) ?
C6 C5 Cl1 . 119.6(2) ?
C5 C6 C1 . 117.1(2) ?
C5 C6 C7 . 123.3(2) ?
C1 C6 C7 . 119.7(2) ?
N1 C7 C6 . 116.0(2) ?
N1 C7 C8 . 125.0(2) yes
C6 C7 C8 . 119.0(2) ?
C7 C8 H8A . 109.5 ?
C7 C8 H8B . 109.5 ?
H8A C8 H8B . 109.5 ?
C7 C8 H8C . 109.5 ?
H8A C8 H8C . 109.5 ?
H8B C8 H8C . 109.5 ?

loop_
_geom_bond_atom_site_label_1
_geom_bond_atom_site_label_2
_geom_bond_site_symmetry_2
_geom_bond_distance
_geom_bond_publ_flag
Cl1 C5 . 1.748(3) yes
N1 C7 . 1.273(3) yes
N1 N1 4_655 1.399(4) yes
C1 C2 . 1.381(4) ?
C1 C6 . 1.399(4) ?
C1 H1B . 0.9300 ?
C2 C3 . 1.372(5) ?
C2 H2A . 0.9300 ?
C3 C4 . 1.387(5) ?
C3 H3A . 0.9300 ?
C4 C5 . 1.381(4) ?
C4 H4A . 0.9300 ?
C5 C6 . 1.397(4) ?
C6 C7 . 1.491(4) yes
C7 C8 . 1.497(4) yes
C8 H8A . 0.9600 ?
C8 H8B . 0.9600 ?
C8 H8C . 0.9600 ?
